data_7709279
loop_
_publ_author_name
'Lahiri, Goutam Kumar'
'Panda, Sanjib'
'Huang, Kuo-Wei'
'Singh, Aditi'
'Dey, Sanchaita'

_publ_section_title
;
 Inner-sphere electron transfer at the ruthenium-azo interface
;
_journal_name_full 'Dalton Transactions'
_journal_paper_doi 10.1039/D1DT03934B
_journal_year 2022
_chemical_formula_moiety 'C16 H14 N6'
_chemical_formula_sum 'C16 H14 N6'
_chemical_formula_weight 290.33
_space_group_crystal_system monoclinic
_space_group_IT_number 15
_space_group_name_Hall '-C 2yc'
_space_group_name_H-M_alt 'C 1 2/c 1'
_atom_sites_solution_hydrogens geom
_audit_creation_date 2021-03-05
_audit_creation_method
;
Olex2 1.2
(compiled 2018.05.29 svn.r3508 for OlexSys, GUI svn.r5506)
;
_audit_update_record
;
2021-03-05 deposited with the CCDC.	2022-01-11 downloaded from the CCDC.
;
_cell_angle_alpha 90
_cell_angle_beta 92.646(4)
_cell_angle_gamma 90
_cell_formula_units_Z 4
_cell_length_a 29.8216(12)
_cell_length_b 5.7535(3)
_cell_length_c 8.0262(4)
_cell_measurement_reflns_used 2053
_cell_measurement_temperature 150(2)
_cell_measurement_theta_max 24.6430
_cell_measurement_theta_min 3.5920
_cell_volume 1375.66(11)
_computing_cell_refinement 'CrysAlisPro 1.171.40.67a (Rigaku OD, 2019)'
_computing_data_collection 'CrysAlisPro 1.171.40.67a (Rigaku OD, 2019)'
_computing_data_reduction 'CrysAlisPro 1.171.40.67a (Rigaku OD, 2019)'
_computing_molecular_graphics 'Olex2 (Dolomanov et al., 2009)'
_computing_publication_material 'Olex2 (Dolomanov et al., 2009)'
_computing_structure_refinement 'ShelXL (Sheldrick, 2015)'
_computing_structure_solution 'ShelXT (Sheldrick, 2015)'
_diffrn_ambient_temperature 150(2)
_diffrn_detector 'CCD plate'
_diffrn_measured_fraction_theta_full 0.999
_diffrn_measured_fraction_theta_max 0.999
_diffrn_measurement_details
;
List of Runs (angles in degrees, time in seconds):

  # Type    Start    End  Width  t~exp~   \w     \q     \k     \f   Frames
#--------------------------------------------------------------------------
  1  \f   -182.27  25.73   1.00    3.00  81.02  -9.84  31.50    --   208
  2  \w   -100.81  15.19   1.00    3.00    --   -9.84 -59.25 -51.92  116
  3  \w   -100.81  15.19   1.00    3.00    --   -9.84 -59.25  20.08  116
  4  \w   -100.81  15.19   1.00    3.00    --   -9.84 -59.25-123.92  116
;
_diffrn_measurement_device 'abstract diffractometer'
_diffrn_measurement_device_type 'Saxi-CrysAlisPro-abstract goniometer imported SAXI images'
_diffrn_measurement_method '\w and \f scans'
_diffrn_orient_matrix_type 'CrysAlisPro convention (1999,Acta A55,543-557)'
_diffrn_orient_matrix_UB_11 -0.0096678000
_diffrn_orient_matrix_UB_12 -0.1046817000
_diffrn_orient_matrix_UB_13 -0.0314515000
_diffrn_orient_matrix_UB_21 -0.0055963500
_diffrn_orient_matrix_UB_22 -0.0319708500
_diffrn_orient_matrix_UB_23 0.0817673000
_diffrn_orient_matrix_UB_31 -0.0210375000
_diffrn_orient_matrix_UB_32 0.0567712000
_diffrn_orient_matrix_UB_33 -0.0119501000
_diffrn_radiation_monochromator graphite
_diffrn_radiation_probe x-ray
_diffrn_radiation_type MoK\a
_diffrn_radiation_wavelength 0.71073
_diffrn_reflns_av_R_equivalents 0.0563
_diffrn_reflns_av_unetI/netI 0.0294
_diffrn_reflns_Laue_measured_fraction_full 0.999
_diffrn_reflns_Laue_measured_fraction_max 0.999
_diffrn_reflns_limit_h_max 35
_diffrn_reflns_limit_h_min -32
_diffrn_reflns_limit_k_max 6
_diffrn_reflns_limit_k_min -6
_diffrn_reflns_limit_l_max 9
_diffrn_reflns_limit_l_min -9
_diffrn_reflns_number 9928
_diffrn_reflns_point_group_measured_fraction_full 0.999
_diffrn_reflns_point_group_measured_fraction_max 0.999
_diffrn_reflns_theta_full 24.991
_diffrn_reflns_theta_max 24.991
_diffrn_reflns_theta_min 2.735
_diffrn_source 'fine-focus sealed X-ray tube'
_diffrn_source_type 'Enhance (Mo) X-ray Source'
_exptl_absorpt_coefficient_mu 0.090
_exptl_absorpt_correction_T_max 1.00000
_exptl_absorpt_correction_T_min 0.14363
_exptl_absorpt_correction_type multi-scan
_exptl_absorpt_process_details
;
CrysAlisPro 1.171.40.67a (Rigaku Oxford Diffraction, 2019)
Empirical absorption correction using spherical harmonics,
 implemented in SCALE3 ABSPACK scaling algorithm.
;
_exptl_crystal_colour 'clear reddish yellow'
_exptl_crystal_colour_lustre clear
_exptl_crystal_colour_modifier reddish
_exptl_crystal_colour_primary yellow
_exptl_crystal_density_diffrn 1.402
_exptl_crystal_description needle
_exptl_crystal_F_000 608
_exptl_crystal_size_max 0.135
_exptl_crystal_size_mid 0.072
_exptl_crystal_size_min 0.034
_refine_diff_density_max 0.400
_refine_diff_density_min -0.240
_refine_diff_density_rms 0.058
_refine_ls_extinction_method none
_refine_ls_goodness_of_fit_ref 1.068
_refine_ls_hydrogen_treatment constr
_refine_ls_matrix_type full
_refine_ls_number_parameters 101
_refine_ls_number_reflns 1209
_refine_ls_number_restraints 0
_refine_ls_restrained_S_all 1.068
_refine_ls_R_factor_all 0.0549
_refine_ls_R_factor_gt 0.0453
_refine_ls_shift/su_max 0.001
_refine_ls_shift/su_mean 0.000
_refine_ls_structure_factor_coef Fsqd
_refine_ls_weighting_details 'w=1/[\s^2^(Fo^2^)+(0.0708P)^2^+0.6849P] where P=(Fo^2^+2Fc^2^)/3'
_refine_ls_weighting_scheme calc
_refine_ls_wR_factor_gt 0.1154
_refine_ls_wR_factor_ref 0.1232
_reflns_Friedel_coverage 0.000
_reflns_number_gt 1018
_reflns_number_total 1209
_reflns_threshold_expression 'I > 2\s(I)'
_cod_data_source_file d1dt03934b2.cif
_cod_data_source_block abim
_cod_database_code 7709279
_shelx_shelxl_version_number 2018/3
_shelx_space_group_comment
;
The symmetry employed for this shelxl refinement is uniquely defined
by the following loop, which should always be used as a source of
symmetry information in preference to the above space-group names.
They are only intended as comments.
;
_shelx_estimated_absorpt_t_max 0.997
_shelx_estimated_absorpt_t_min 0.988
_reflns_odcompleteness_completeness 90.29
_reflns_odcompleteness_iscentric 1
_reflns_odcompleteness_theta 33.58
_olex2_refinement_description
;
1. Fixed Uiso
 At 1.2 times of:
  All C(H) groups
 At 1.5 times of:
  All C(H,H,H) groups
2.a Aromatic/amide H refined with riding coordinates:
 C6(H6), C3(H3), C5(H5), C4(H4)
2.b Idealised Me refined as rotating group:
 C8(H8A,H8B,H8C)
;
_olex2_submission_special_instructions 'No special instructions were received'
_oxdiff_exptl_absorpt_empirical_details
;
Empirical correction (ABSPACK) includes:
- Absorption correction using spherical harmonics
- Frame scaling
;
_oxdiff_exptl_absorpt_empirical_full_max 6.118
_oxdiff_exptl_absorpt_empirical_full_min 0.685

loop_
_space_group_symop_operation_xyz
'x, y, z'
'-x, y, -z+1/2'
'x+1/2, y+1/2, z'
'-x+1/2, y+1/2, -z+1/2'
'-x, -y, -z'
'x, -y, z-1/2'
'-x+1/2, -y+1/2, -z'
'x+1/2, -y+1/2, z-1/2'

loop_
_atom_site_label
_atom_site_type_symbol
_atom_site_fract_x
_atom_site_fract_y
_atom_site_fract_z
_atom_site_U_iso_or_equiv
_atom_site_adp_type
_atom_site_occupancy
_atom_site_site_symmetry_order
_atom_site_calc_flag
_atom_site_refinement_flags_posn
_atom_site_refinement_flags_adp
_atom_site_refinement_flags_occupancy
_atom_site_disorder_assembly
_atom_site_disorder_group
N3 N 0.57469(4) 0.8117(2) 0.45649(17) 0.0217(4) Uani 1 1 d . . . . .
N1 N 0.50853(5) 0.5933(3) 0.47332(18) 0.0240(4) Uani 1 1 d . . . . .
N2 N 0.58158(5) 0.4776(3) 0.60342(18) 0.0269(4) Uani 1 1 d . . . . .
C1 C 0.55441(6) 0.6149(3) 0.5138(2) 0.0224(4) Uani 1 1 d . . . . .
C7 C 0.61864(6) 0.7989(3) 0.5126(2) 0.0229(4) Uani 1 1 d . . . . .
C2 C 0.62247(6) 0.5898(3) 0.6039(2) 0.0253(4) Uani 1 1 d . . . . .
C8 C 0.55496(6) 0.9869(3) 0.3443(2) 0.0270(5) Uani 1 1 d . . . . .
H8A H 0.552002 0.924821 0.233296 0.040 Uiso 1 1 calc GR . . . .
H8B H 0.573990 1.121484 0.344841 0.040 Uiso 1 1 calc GR . . . .
H8C H 0.525893 1.029726 0.380820 0.040 Uiso 1 1 calc GR . . . .
C6 C 0.65482(6) 0.9480(3) 0.4925(2) 0.0275(5) Uani 1 1 d . . . . .
H6 H 0.651701 1.085824 0.432612 0.033 Uiso 1 1 calc R . . . .
C3 C 0.66424(6) 0.5265(3) 0.6777(2) 0.0303(5) Uani 1 1 d . . . . .
H3 H 0.667655 0.389719 0.738778 0.036 Uiso 1 1 calc R . . . .
C5 C 0.69532(6) 0.8812(4) 0.5657(2) 0.0322(5) Uani 1 1 d . . . . .
H5 H 0.720294 0.975815 0.554725 0.039 Uiso 1 1 calc R . . . .
C4 C 0.69995(6) 0.6730(4) 0.6570(2) 0.0328(5) Uani 1 1 d . . . . .
H4 H 0.727945 0.633478 0.704568 0.039 Uiso 1 1 calc R . . . .

loop_
_atom_site_aniso_label
_atom_site_aniso_U_11
_atom_site_aniso_U_22
_atom_site_aniso_U_33
_atom_site_aniso_U_23
_atom_site_aniso_U_13
_atom_site_aniso_U_12
N3 0.0216(8) 0.0216(8) 0.0223(8) -0.0013(6) 0.0044(6) -0.0013(6)
N1 0.0240(8) 0.0229(8) 0.0257(8) -0.0022(6) 0.0065(6) -0.0025(6)
N2 0.0253(8) 0.0265(9) 0.0290(9) 0.0008(7) 0.0040(6) -0.0013(6)
C1 0.0228(9) 0.0227(9) 0.0222(9) -0.0020(7) 0.0055(7) -0.0023(7)
C7 0.0231(9) 0.0253(10) 0.0208(9) -0.0046(7) 0.0048(7) -0.0012(7)
C2 0.0248(10) 0.0266(10) 0.0249(10) -0.0025(7) 0.0053(7) 0.0007(7)
C8 0.0284(10) 0.0250(10) 0.0277(10) 0.0034(8) 0.0032(8) 0.0009(7)
C6 0.0284(10) 0.0276(10) 0.0270(10) -0.0026(8) 0.0070(7) -0.0048(8)
C3 0.0262(10) 0.0337(11) 0.0311(10) 0.0007(8) 0.0035(8) 0.0042(8)
C5 0.0231(10) 0.0395(12) 0.0346(11) -0.0065(9) 0.0067(8) -0.0068(8)
C4 0.0238(10) 0.0434(12) 0.0311(10) -0.0027(9) 0.0015(8) 0.0022(8)

loop_
_atom_type_symbol
_atom_type_description
_atom_type_scat_dispersion_real
_atom_type_scat_dispersion_imag
_atom_type_scat_source
C C 0.0033 0.0016 'International Tables Vol C Tables 4.2.6.8 and 6.1.1.4'
H H 0.0000 0.0000 'International Tables Vol C Tables 4.2.6.8 and 6.1.1.4'
N N 0.0061 0.0033 'International Tables Vol C Tables 4.2.6.8 and 6.1.1.4'

loop_
_geom_angle_atom_site_label_1
_geom_angle_atom_site_label_2
_geom_angle_atom_site_label_3
_geom_angle
_geom_angle_site_symmetry_1
_geom_angle_site_symmetry_3
_geom_angle_publ_flag
C1 N3 C8 127.29(14) . . ?
C7 N3 C1 106.00(14) . . ?
C7 N3 C8 126.42(14) . . ?
N1 N1 C1 113.55(18) 5_666 . ?
C1 N2 C2 103.99(15) . . ?
N3 C1 N1 115.91(15) . . ?
N2 C1 N3 114.02(15) . . ?
N2 C1 N1 130.04(16) . . ?
N3 C7 C2 105.66(15) . . ?
N3 C7 C6 131.63(16) . . ?
C6 C7 C2 122.71(16) . . ?
N2 C2 C7 110.32(15) . . ?
N2 C2 C3 130.34(17) . . ?
C3 C2 C7 119.34(17) . . ?
C5 C6 C7 116.67(18) . . ?
C4 C3 C2 117.88(18) . . ?
C6 C5 C4 121.60(18) . . ?
C3 C4 C5 121.80(18) . . ?

loop_
_geom_bond_atom_site_label_1
_geom_bond_atom_site_label_2
_geom_bond_distance
_geom_bond_site_symmetry_2
_geom_bond_publ_flag
N3 C1 1.373(2) . ?
N3 C7 1.368(2) . ?
N3 C8 1.458(2) . ?
N1 N1 1.271(3) 5_666 ?
N1 C1 1.397(2) . ?
N2 C1 1.320(2) . ?
N2 C2 1.379(2) . ?
C7 C2 1.411(3) . ?
C7 C6 1.393(2) . ?
C2 C3 1.403(3) . ?
C6 C5 1.373(3) . ?
C3 C4 1.374(3) . ?
C5 C4 1.408(3) . ?
